data_7014960
loop_
_publ_author_name
'Liu, Yu-Chiao'
'Tu, Ling-Kuang'
'Yen, Tao-Hung'
'Lee, Gene-Hsiang'
'Chiang, Ming-Hsi'

_publ_section_title
;
 Influences on the rotated structure of diiron dithiolate complexes:
 electronic asymmetry vs. secondary coordination sphere interaction
;
_journal_issue 11
_journal_name_full 'Dalton Transactions'
_journal_page_first 2528
_journal_paper_doi 10.1039/c0dt01332c
_journal_volume 40
_journal_year 2011
_chemical_formula_sum 'C70 H68 Fe4 O8 P4 S4'
_chemical_formula_weight 1512.76
_chemical_name_systematic
;
?
;
_space_group_IT_number 2
_symmetry_cell_setting triclinic
_symmetry_space_group_name_Hall '-P 1'
_symmetry_space_group_name_H-M 'P -1'
_atom_sites_solution_hydrogens geom
_atom_sites_solution_primary direct
_atom_sites_solution_secondary difmap
_audit_creation_method SHELXL-97
_cell_angle_alpha 110.0752(6)
_cell_angle_beta 96.6827(6)
_cell_angle_gamma 106.1587(6)
_cell_formula_units_Z 2
_cell_length_a 10.63200(10)
_cell_length_b 17.8511(2)
_cell_length_c 20.8444(2)
_cell_measurement_reflns_used 42631
_cell_measurement_temperature 150(2)
_cell_measurement_theta_max 27.59
_cell_measurement_theta_min 1.07
_cell_volume 3469.12(7)
_computing_cell_refinement 'Bruker XSCANS'
_computing_data_collection 'Bruker XSCANS'
_computing_data_reduction 'Bruker SHELXTL'
_computing_molecular_graphics 'Bruker SHELXTL'
_computing_publication_material 'Bruker SHELXTL'
_computing_structure_refinement 'SHELXL-97 (Sheldrick, 1997)'
_computing_structure_solution 'SHELXS-97 (Sheldrick, 1990)'
_diffrn_ambient_temperature 150(2)
_diffrn_measured_fraction_theta_full 0.995
_diffrn_measured_fraction_theta_max 0.995
_diffrn_measurement_device_type 'Bruker P4'
_diffrn_measurement_method '\w scans'
_diffrn_radiation_monochromator graphite
_diffrn_radiation_source 'fine-focus sealed tube'
_diffrn_radiation_type MoK\a
_diffrn_radiation_wavelength 0.71073
_diffrn_reflns_av_R_equivalents 0.0338
_diffrn_reflns_av_sigmaI/netI 0.0434
_diffrn_reflns_limit_h_max 13
_diffrn_reflns_limit_h_min -13
_diffrn_reflns_limit_k_max 22
_diffrn_reflns_limit_k_min -23
_diffrn_reflns_limit_l_max 27
_diffrn_reflns_limit_l_min -27
_diffrn_reflns_number 42631
_diffrn_reflns_theta_full 27.50
_diffrn_reflns_theta_max 27.50
_diffrn_reflns_theta_min 1.07
_exptl_absorpt_coefficient_mu 1.086
_exptl_absorpt_correction_T_max 0.900
_exptl_absorpt_correction_T_min 0.831
_exptl_absorpt_correction_type none
_exptl_crystal_colour dark-brown
_exptl_crystal_density_diffrn 1.448
_exptl_crystal_density_method 'not measured'
_exptl_crystal_description irregular-block
_exptl_crystal_F_000 1560
_exptl_crystal_size_max 0.30
_exptl_crystal_size_mid 0.15
_exptl_crystal_size_min 0.10
_refine_diff_density_max 0.461
_refine_diff_density_min -0.411
_refine_diff_density_rms 0.058
_refine_ls_extinction_method none
_refine_ls_goodness_of_fit_ref 1.017
_refine_ls_hydrogen_treatment constr
_refine_ls_matrix_type full
_refine_ls_number_parameters 811
_refine_ls_number_reflns 15859
_refine_ls_number_restraints 0
_refine_ls_restrained_S_all 1.017
_refine_ls_R_factor_all 0.0491
_refine_ls_R_factor_gt 0.0322
_refine_ls_shift/su_max 0.017
_refine_ls_shift/su_mean 0.001
_refine_ls_structure_factor_coef Fsqd
_refine_ls_weighting_details 'calc w=1/[\s^2^(Fo^2^)+(0.0330P)^2^+1.5216P] where P=(Fo^2^+2Fc^2^)/3'
_refine_ls_weighting_scheme calc
_refine_ls_wR_factor_gt 0.0749
_refine_ls_wR_factor_ref 0.0825
_reflns_number_gt 12399
_reflns_number_total 15859
_reflns_threshold_expression >2sigma(I)
_cod_data_source_file C0DT01332C.TXT
_cod_data_source_block 3
_cod_depositor_comments
;
The following automatic conversions were performed:
'_symmetry_cell_setting' value 'Triclinic' changed to 'triclinic'
according to '/home/saulius/struct/CIF-dictionaries/cif_core.dic'
dictionary named 'cif_core.dic' version 2.4.1 from 2010-06-29.

Automatic conversion script
Id: cif_fix_enum 1555 2011-01-17 13:19:09Z saulius 
;
_cod_original_cell_volume 3469.11(6)
_cod_original_sg_symbol_H-M P-1
_cod_database_code 7014960

loop_
_symmetry_equiv_pos_as_xyz
'x, y, z'
'-x, -y, -z'

loop_
_atom_site_label
_atom_site_type_symbol
_atom_site_fract_x
_atom_site_fract_y
_atom_site_fract_z
_atom_site_U_iso_or_equiv
_atom_site_adp_type
_atom_site_occupancy
_atom_site_symmetry_multiplicity
_atom_site_calc_flag
_atom_site_refinement_flags
_atom_site_disorder_assembly
_atom_site_disorder_group
Fe1 Fe 0.12310(3) 0.278070(18) 0.754736(15) 0.02392(7) Uani 1 1 d . . .
Fe2 Fe 0.06294(3) 0.220609(19) 0.847865(15) 0.02938(8) Uani 1 1 d . . .
Fe3 Fe -0.09078(3) -0.255850(18) 0.749149(15) 0.02287(7) Uani 1 1 d . . .
Fe4 Fe -0.09601(3) -0.212169(19) 0.645097(15) 0.02691(7) Uani 1 1 d . . .
S1 S 0.26056(6) 0.23466(3) 0.81411(3) 0.02829(12) Uani 1 1 d . . .
S2 S 0.09603(5) -0.19487(3) 0.71746(3) 0.02517(11) Uani 1 1 d . . .
S3 S -0.01465(5) 0.14635(3) 0.72952(3) 0.02493(11) Uani 1 1 d . . .
S4 S -0.12982(5) -0.13775(3) 0.75065(3) 0.02574(11) Uani 1 1 d . . .
P1 P 0.16768(6) 0.26464(3) 0.65234(3) 0.02701(12) Uani 1 1 d . . .
P2 P 0.26157(6) 0.41009(3) 0.79391(3) 0.02776(12) Uani 1 1 d . . .
P3 P -0.05113(5) -0.24152(3) 0.85865(3) 0.02432(11) Uani 1 1 d . . .
P4 P -0.05115(5) -0.37759(3) 0.72089(3) 0.02441(11) Uani 1 1 d . . .
C1 C -0.0105(2) 0.31386(13) 0.74209(11) 0.0297(5) Uani 1 1 d . . .
C2 C -0.0865(3) 0.24493(16) 0.85677(12) 0.0419(6) Uani 1 1 d . . .
C3 C 0.1516(3) 0.30682(15) 0.92909(13) 0.0425(6) Uani 1 1 d . . .
C4 C 0.0390(2) 0.12984(14) 0.87157(11) 0.0315(5) Uani 1 1 d . . .
C5 C -0.2578(2) -0.31138(13) 0.74208(11) 0.0282(5) Uani 1 1 d . . .
C6 C -0.0627(3) -0.29250(15) 0.57732(12) 0.0374(5) Uani 1 1 d . . .
C7 C -0.2701(3) -0.26430(15) 0.60734(12) 0.0375(5) Uani 1 1 d . . .
C8 C -0.0519(2) -0.12331(14) 0.61902(11) 0.0302(5) Uani 1 1 d . . .
C9 C 0.2685(2) 0.12869(13) 0.76713(11) 0.0300(5) Uani 1 1 d . . .
H9A H 0.1769 0.0859 0.7513 0.036 Uiso 1 1 calc R . .
H9B H 0.3042 0.1273 0.7251 0.036 Uiso 1 1 calc R . .
C10 C 0.3588(2) 0.10716(13) 0.81482(13) 0.0344(5) Uani 1 1 d . . .
H10A H 0.3102 0.0924 0.8489 0.041 Uiso 1 1 calc R . .
H10B H 0.4400 0.1578 0.8417 0.041 Uiso 1 1 calc R . .
C11 C 0.4023(2) 0.03332(14) 0.77412(15) 0.0417(6) Uani 1 1 d . . .
H11A H 0.4578 0.0211 0.8082 0.050 Uiso 1 1 calc R . .
H11B H 0.4601 0.0512 0.7444 0.050 Uiso 1 1 calc R . .
C12 C 0.2869(2) -0.04856(13) 0.72737(12) 0.0322(5) Uani 1 1 d . . .
H12A H 0.2365 -0.0383 0.6901 0.039 Uiso 1 1 calc R . .
H12B H 0.3251 -0.0927 0.7043 0.039 Uiso 1 1 calc R . .
C13 C 0.1899(2) -0.08138(13) 0.76748(11) 0.0284(5) Uani 1 1 d . . .
H13A H 0.1262 -0.0497 0.7751 0.034 Uiso 1 1 calc R . .
H13B H 0.2406 -0.0725 0.8140 0.034 Uiso 1 1 calc R . .
C14 C -0.1924(2) 0.12729(13) 0.69559(12) 0.0299(5) Uani 1 1 d . . .
H14A H -0.2269 0.1619 0.7327 0.036 Uiso 1 1 calc R . .
H14B H -0.2014 0.1447 0.6555 0.036 Uiso 1 1 calc R . .
C15 C -0.2754(2) 0.03385(14) 0.67176(12) 0.0324(5) Uani 1 1 d . . .
H15A H -0.2474 0.0007 0.6307 0.039 Uiso 1 1 calc R . .
H15B H -0.3713 0.0262 0.6561 0.039 Uiso 1 1 calc R . .
C16 C -0.2627(2) -0.00236(14) 0.72778(12) 0.0315(5) Uani 1 1 d . . .
H16A H -0.1668 0.0054 0.7439 0.038 Uiso 1 1 calc R . .
H16B H -0.2923 0.0297 0.7686 0.038 Uiso 1 1 calc R . .
C17 C -0.3458(2) -0.09604(14) 0.70118(13) 0.0361(5) Uani 1 1 d . . .
H17A H -0.3375 -0.1249 0.6528 0.043 Uiso 1 1 calc R . .
H17B H -0.4417 -0.1018 0.6989 0.043 Uiso 1 1 calc R . .
C18 C -0.3049(2) -0.14148(15) 0.74648(13) 0.0351(5) Uani 1 1 d . . .
H18A H -0.3654 -0.2014 0.7265 0.042 Uiso 1 1 calc R . .
H18B H -0.3158 -0.1143 0.7946 0.042 Uiso 1 1 calc R . .
C19 C 0.2329(3) 0.37110(14) 0.64886(12) 0.0374(5) Uani 1 1 d . . .
H19A H 0.3214 0.3787 0.6364 0.045 Uiso 1 1 calc R . .
H19B H 0.1703 0.3743 0.6116 0.045 Uiso 1 1 calc R . .
C20 C 0.2485(3) 0.44243(14) 0.71884(12) 0.0377(5) Uani 1 1 d . . .
H20A H 0.1701 0.4617 0.7161 0.045 Uiso 1 1 calc R . .
H20B H 0.3303 0.4910 0.7271 0.045 Uiso 1 1 calc R . .
C21 C 0.2968(2) 0.22018(13) 0.62193(12) 0.0320(5) Uani 1 1 d . . .
C22 C 0.4075(2) 0.23043(14) 0.67056(13) 0.0361(5) Uani 1 1 d . . .
H22 H 0.4138 0.2585 0.7193 0.043 Uiso 1 1 calc R . .
C23 C 0.5096(3) 0.20038(16) 0.64927(15) 0.0473(6) Uani 1 1 d . . .
H23 H 0.5846 0.2079 0.6834 0.057 Uiso 1 1 calc R . .
C24 C 0.5020(3) 0.16003(17) 0.57923(17) 0.0528(7) Uani 1 1 d . . .
H24 H 0.5705 0.1382 0.5648 0.063 Uiso 1 1 calc R . .
C25 C 0.3955(3) 0.15112(16) 0.52990(15) 0.0542(8) Uani 1 1 d . . .
H25 H 0.3919 0.1244 0.4814 0.065 Uiso 1 1 calc R . .
C26 C 0.2918(3) 0.18116(16) 0.55049(13) 0.0443(6) Uani 1 1 d . . .
H26 H 0.2185 0.1750 0.5161 0.053 Uiso 1 1 calc R . .
C27 C 0.0183(2) 0.20077(14) 0.58058(11) 0.0309(5) Uani 1 1 d . . .
C28 C -0.0241(2) 0.11213(14) 0.55859(12) 0.0354(5) Uani 1 1 d . . .
H28 H 0.0301 0.0869 0.5775 0.043 Uiso 1 1 calc R . .
C29 C -0.1442(3) 0.06136(17) 0.50961(13) 0.0456(6) Uani 1 1 d . . .
H29 H -0.1722 0.0015 0.4953 0.055 Uiso 1 1 calc R . .
C30 C -0.2233(3) 0.0969(2) 0.48142(14) 0.0535(7) Uani 1 1 d . . .
H30 H -0.3048 0.0614 0.4471 0.064 Uiso 1 1 calc R . .
C31 C -0.1847(3) 0.1838(2) 0.50289(14) 0.0509(7) Uani 1 1 d . . .
H31 H -0.2398 0.2083 0.4838 0.061 Uiso 1 1 calc R . .
C32 C -0.0642(2) 0.23559(17) 0.55283(12) 0.0403(6) Uani 1 1 d . . .
H32 H -0.0384 0.2955 0.5680 0.048 Uiso 1 1 calc R . .
C33 C 0.2340(2) 0.49804(13) 0.86201(11) 0.0310(5) Uani 1 1 d . . .
C34 C 0.3234(2) 0.58080(14) 0.88291(13) 0.0392(6) Uani 1 1 d . . .
H34 H 0.3980 0.5912 0.8622 0.047 Uiso 1 1 calc R . .
C35 C 0.3033(3) 0.64796(15) 0.93393(13) 0.0441(6) Uani 1 1 d . . .
H35 H 0.3639 0.7041 0.9478 0.053 Uiso 1 1 calc R . .
C36 C 0.1956(3) 0.63327(16) 0.96442(12) 0.0433(6) Uani 1 1 d . . .
H36 H 0.1828 0.6793 0.9996 0.052 Uiso 1 1 calc R . .
C37 C 0.1069(3) 0.55238(15) 0.94414(12) 0.0396(6) Uani 1 1 d . . .
H37 H 0.0324 0.5425 0.9650 0.048 Uiso 1 1 calc R . .
C38 C 0.1262(2) 0.48422(14) 0.89241(11) 0.0348(5) Uani 1 1 d . . .
H38 H 0.0646 0.4283 0.8784 0.042 Uiso 1 1 calc R . .
C39 C 0.4397(2) 0.43049(13) 0.82617(11) 0.0300(5) Uani 1 1 d . . .
C40 C 0.5320(3) 0.43340(16) 0.78453(14) 0.0456(6) Uani 1 1 d . . .
H40 H 0.5067 0.4334 0.7393 0.055 Uiso 1 1 calc R . .
C41 C 0.6615(3) 0.43634(18) 0.80861(17) 0.0584(8) Uani 1 1 d . . .
H41 H 0.7235 0.4369 0.7793 0.070 Uiso 1 1 calc R . .
C42 C 0.7005(3) 0.43850(17) 0.87449(17) 0.0565(8) Uani 1 1 d . . .
H42 H 0.7890 0.4400 0.8905 0.068 Uiso 1 1 calc R . .
C43 C 0.6109(3) 0.43842(16) 0.91779(15) 0.0471(6) Uani 1 1 d . . .
H43 H 0.6385 0.4415 0.9639 0.057 Uiso 1 1 calc R . .
C44 C 0.4811(2) 0.43381(14) 0.89336(13) 0.0364(5) Uani 1 1 d . . .
H44 H 0.4194 0.4329 0.9228 0.044 Uiso 1 1 calc R . .
C45 C -0.0953(2) -0.35040(13) 0.85518(11) 0.0291(5) Uani 1 1 d . . .
H45A H -0.0650 -0.3495 0.9023 0.035 Uiso 1 1 calc R . .
H45B H -0.1941 -0.3797 0.8391 0.035 Uiso 1 1 calc R . .
C46 C -0.0236(2) -0.39618(13) 0.80297(11) 0.0283(5) Uani 1 1 d . . .
H46A H -0.0588 -0.4578 0.7919 0.034 Uiso 1 1 calc R . .
H46B H 0.0742 -0.3750 0.8245 0.034 Uiso 1 1 calc R . .
C47 C -0.1519(2) -0.19174(14) 0.91270(11) 0.0284(5) Uani 1 1 d . . .
C48 C -0.1269(2) -0.10569(14) 0.92855(12) 0.0347(5) Uani 1 1 d . . .
H48 H -0.0612 -0.0762 0.9104 0.042 Uiso 1 1 calc R . .
C49 C -0.1971(3) -0.06293(17) 0.97051(13) 0.0427(6) Uani 1 1 d . . .
H49 H -0.1798 -0.0044 0.9807 0.051 Uiso 1 1 calc R . .
C50 C -0.2909(3) -0.10460(19) 0.99732(14) 0.0483(7) Uani 1 1 d . . .
H50 H -0.3376 -0.0747 1.0268 0.058 Uiso 1 1 calc R . .
C51 C -0.3184(2) -0.19027(19) 0.98165(14) 0.0492(7) Uani 1 1 d . . .
H51 H -0.3843 -0.2191 1.0001 0.059 Uiso 1 1 calc R . .
C52 C -0.2497(2) -0.23401(16) 0.93897(12) 0.0378(5) Uani 1 1 d . . .
H52 H -0.2696 -0.2930 0.9277 0.045 Uiso 1 1 calc R . .
C53 C 0.1154(2) -0.18925(12) 0.92054(11) 0.0252(4) Uani 1 1 d . . .
C54 C 0.1261(2) -0.17362(13) 0.99139(11) 0.0308(5) Uani 1 1 d . . .
H54 H 0.0473 -0.1906 1.0076 0.037 Uiso 1 1 calc R . .
C55 C 0.2507(2) -0.13356(14) 1.03871(12) 0.0351(5) Uani 1 1 d . . .
H55 H 0.2568 -0.1231 1.0870 0.042 Uiso 1 1 calc R . .
C56 C 0.3651(2) -0.10900(15) 1.01570(12) 0.0377(5) Uani 1 1 d . . .
H56 H 0.4502 -0.0808 1.0483 0.045 Uiso 1 1 calc R . .
C57 C 0.3568(2) -0.12519(15) 0.94535(12) 0.0354(5) Uani 1 1 d . . .
H57 H 0.4363 -0.1089 0.9295 0.042 Uiso 1 1 calc R . .
C58 C 0.2323(2) -0.16528(13) 0.89776(11) 0.0290(5) Uani 1 1 d . . .
H58 H 0.2270 -0.1764 0.8494 0.035 Uiso 1 1 calc R . .
C59 C -0.1849(2) -0.47496(13) 0.65889(11) 0.0266(4) Uani 1 1 d . . .
C60 C -0.1826(2) -0.55374(13) 0.65587(12) 0.0328(5) Uani 1 1 d . . .
H60 H -0.1114 -0.5565 0.6860 0.039 Uiso 1 1 calc R . .
C61 C -0.2822(2) -0.62769(14) 0.60982(13) 0.0404(6) Uani 1 1 d . . .
H61 H -0.2803 -0.6809 0.6090 0.049 Uiso 1 1 calc R . .
C62 C -0.3845(3) -0.62420(15) 0.56488(14) 0.0453(6) Uani 1 1 d . . .
H62 H -0.4533 -0.6751 0.5332 0.054 Uiso 1 1 calc R . .
C63 C -0.3869(3) -0.54704(15) 0.56595(14) 0.0463(6) Uani 1 1 d . . .
H63 H -0.4569 -0.5448 0.5347 0.056 Uiso 1 1 calc R . .
C64 C -0.2874(2) -0.47279(14) 0.61258(12) 0.0356(5) Uani 1 1 d . . .
H64 H -0.2894 -0.4198 0.6129 0.043 Uiso 1 1 calc R . .
C65 C 0.0967(2) -0.38961(13) 0.68722(12) 0.0295(5) Uani 1 1 d . . .
C66 C 0.0863(3) -0.43826(15) 0.61730(13) 0.0391(6) Uani 1 1 d . . .
H66 H -0.0002 -0.4697 0.5863 0.047 Uiso 1 1 calc R . .
C67 C 0.2009(3) -0.44133(18) 0.59222(15) 0.0509(7) Uani 1 1 d . . .
H67 H 0.1926 -0.4754 0.5445 0.061 Uiso 1 1 calc R . .
C68 C 0.3269(3) -0.39490(18) 0.63656(17) 0.0526(7) Uani 1 1 d . . .
H68 H 0.4054 -0.3961 0.6193 0.063 Uiso 1 1 calc R . .
C69 C 0.3381(2) -0.34685(16) 0.70590(16) 0.0468(7) Uani 1 1 d . . .
H69 H 0.4247 -0.3155 0.7367 0.056 Uiso 1 1 calc R . .
C70 C 0.2246(2) -0.34390(14) 0.73096(13) 0.0363(5) Uani 1 1 d . . .
H70 H 0.2339 -0.3101 0.7789 0.044 Uiso 1 1 calc R . .
O1 O -0.10225(17) 0.33555(10) 0.73425(9) 0.0423(4) Uani 1 1 d . . .
O2 O -0.1822(2) 0.26191(14) 0.86292(10) 0.0638(6) Uani 1 1 d . . .
O3 O 0.2069(2) 0.36276(12) 0.98152(10) 0.0663(6) Uani 1 1 d . . .
O4 O 0.02172(18) 0.07185(10) 0.88533(8) 0.0413(4) Uani 1 1 d . . .
O5 O -0.36804(16) -0.34792(10) 0.74002(9) 0.0427(4) Uani 1 1 d . . .
O6 O -0.0460(2) -0.34568(11) 0.53340(9) 0.0556(5) Uani 1 1 d . . .
O7 O -0.38365(18) -0.30009(12) 0.58297(10) 0.0532(5) Uani 1 1 d . . .
O8 O -0.02935(17) -0.06550(10) 0.60464(8) 0.0403(4) Uani 1 1 d . . .

loop_
_atom_site_aniso_label
_atom_site_aniso_U_11
_atom_site_aniso_U_22
_atom_site_aniso_U_33
_atom_site_aniso_U_23
_atom_site_aniso_U_13
_atom_site_aniso_U_12
Fe1 0.03242(16) 0.01910(15) 0.02221(15) 0.00865(12) 0.00603(12) 0.01123(13)
Fe2 0.04565(19) 0.02358(16) 0.02314(16) 0.01022(13) 0.01114(14) 0.01553(15)
Fe3 0.02478(15) 0.02062(15) 0.02451(15) 0.01096(12) 0.00359(12) 0.00792(12)
Fe4 0.03187(16) 0.02363(16) 0.02423(16) 0.01113(13) 0.00263(13) 0.00742(13)
S1 0.0364(3) 0.0213(3) 0.0265(3) 0.0092(2) 0.0024(2) 0.0112(2)
S2 0.0275(3) 0.0209(3) 0.0278(3) 0.0102(2) 0.0063(2) 0.0087(2)
S3 0.0306(3) 0.0209(3) 0.0251(3) 0.0095(2) 0.0070(2) 0.0108(2)
S4 0.0261(3) 0.0245(3) 0.0305(3) 0.0140(2) 0.0062(2) 0.0104(2)
P1 0.0347(3) 0.0222(3) 0.0237(3) 0.0089(2) 0.0080(2) 0.0090(2)
P2 0.0371(3) 0.0196(3) 0.0257(3) 0.0087(2) 0.0034(2) 0.0101(2)
P3 0.0268(3) 0.0231(3) 0.0246(3) 0.0108(2) 0.0049(2) 0.0093(2)
P4 0.0269(3) 0.0205(3) 0.0254(3) 0.0098(2) 0.0028(2) 0.0080(2)
C1 0.0413(13) 0.0221(11) 0.0280(11) 0.0122(9) 0.0094(10) 0.0106(10)
C2 0.0647(17) 0.0422(14) 0.0322(13) 0.0188(11) 0.0208(12) 0.0290(13)
C3 0.0680(17) 0.0301(13) 0.0341(14) 0.0163(12) 0.0181(13) 0.0167(13)
C4 0.0400(13) 0.0310(12) 0.0230(11) 0.0085(10) 0.0086(10) 0.0139(10)
C5 0.0326(12) 0.0251(11) 0.0295(12) 0.0122(9) 0.0022(9) 0.0140(10)
C6 0.0508(15) 0.0304(13) 0.0308(13) 0.0162(11) 0.0054(11) 0.0097(11)
C7 0.0460(15) 0.0326(13) 0.0325(13) 0.0164(11) 0.0007(11) 0.0100(11)
C8 0.0333(12) 0.0323(12) 0.0256(11) 0.0111(10) 0.0066(9) 0.0125(10)
C9 0.0390(12) 0.0247(11) 0.0304(12) 0.0117(9) 0.0097(10) 0.0153(10)
C10 0.0295(11) 0.0219(11) 0.0459(14) 0.0114(10) -0.0012(10) 0.0066(9)
C11 0.0277(12) 0.0277(12) 0.0715(18) 0.0201(12) 0.0116(12) 0.0114(10)
C12 0.0277(11) 0.0244(11) 0.0478(14) 0.0133(10) 0.0167(10) 0.0117(9)
C13 0.0311(11) 0.0223(11) 0.0284(11) 0.0097(9) 0.0027(9) 0.0064(9)
C14 0.0328(11) 0.0273(11) 0.0348(12) 0.0159(10) 0.0076(10) 0.0136(10)
C15 0.0294(11) 0.0327(12) 0.0395(13) 0.0179(11) 0.0056(10) 0.0134(10)
C16 0.0294(11) 0.0314(12) 0.0389(13) 0.0177(10) 0.0074(10) 0.0136(10)
C17 0.0247(11) 0.0340(13) 0.0544(15) 0.0234(12) 0.0051(10) 0.0114(10)
C18 0.0291(11) 0.0347(13) 0.0503(15) 0.0250(11) 0.0121(11) 0.0125(10)
C19 0.0552(15) 0.0272(12) 0.0295(12) 0.0143(10) 0.0106(11) 0.0093(11)
C20 0.0547(15) 0.0238(12) 0.0330(13) 0.0134(10) 0.0037(11) 0.0108(11)
C21 0.0360(12) 0.0221(11) 0.0340(12) 0.0080(10) 0.0147(10) 0.0053(10)
C22 0.0378(13) 0.0314(12) 0.0413(14) 0.0168(11) 0.0127(11) 0.0105(10)
C23 0.0401(14) 0.0462(16) 0.0643(19) 0.0271(14) 0.0213(13) 0.0173(12)
C24 0.0451(16) 0.0373(15) 0.077(2) 0.0174(15) 0.0317(16) 0.0146(13)
C25 0.0523(17) 0.0368(15) 0.0510(17) -0.0035(13) 0.0284(15) 0.0016(13)
C26 0.0395(14) 0.0424(15) 0.0361(14) 0.0055(12) 0.0132(11) 0.0027(12)
C27 0.0344(12) 0.0356(13) 0.0234(11) 0.0113(10) 0.0117(9) 0.0117(10)
C28 0.0384(13) 0.0343(13) 0.0305(12) 0.0081(10) 0.0147(10) 0.0110(11)
C29 0.0405(14) 0.0408(15) 0.0373(14) 0.0014(12) 0.0156(12) 0.0021(12)
C30 0.0326(13) 0.072(2) 0.0321(14) 0.0044(14) 0.0062(11) 0.0039(14)
C31 0.0410(15) 0.077(2) 0.0402(15) 0.0243(15) 0.0089(12) 0.0263(15)
C32 0.0436(14) 0.0477(15) 0.0338(13) 0.0184(12) 0.0111(11) 0.0180(12)
C33 0.0413(13) 0.0205(11) 0.0271(11) 0.0057(9) -0.0028(10) 0.0135(10)
C34 0.0396(13) 0.0286(12) 0.0444(14) 0.0099(11) 0.0017(11) 0.0132(11)
C35 0.0534(16) 0.0220(12) 0.0439(15) 0.0044(11) -0.0084(12) 0.0123(11)
C36 0.0628(17) 0.0358(14) 0.0292(13) 0.0035(11) -0.0021(12) 0.0306(13)
C37 0.0540(15) 0.0399(14) 0.0320(13) 0.0139(11) 0.0100(11) 0.0268(12)
C38 0.0463(14) 0.0289(12) 0.0298(12) 0.0105(10) 0.0044(10) 0.0171(11)
C39 0.0347(12) 0.0188(10) 0.0320(12) 0.0071(9) 0.0058(10) 0.0069(9)
C40 0.0417(14) 0.0414(15) 0.0395(15) 0.0095(12) 0.0097(12) 0.0015(12)
C41 0.0356(14) 0.0541(18) 0.062(2) 0.0032(15) 0.0176(14) 0.0022(13)
C42 0.0323(14) 0.0440(16) 0.076(2) 0.0084(15) 0.0010(14) 0.0113(12)
C43 0.0455(15) 0.0401(15) 0.0494(16) 0.0147(13) -0.0043(13) 0.0150(12)
C44 0.0399(13) 0.0315(12) 0.0394(13) 0.0153(11) 0.0072(11) 0.0138(11)
C45 0.0333(12) 0.0266(11) 0.0289(11) 0.0146(9) 0.0039(9) 0.0090(9)
C46 0.0330(11) 0.0229(11) 0.0284(11) 0.0109(9) 0.0015(9) 0.0100(9)
C47 0.0283(11) 0.0324(12) 0.0252(11) 0.0112(9) 0.0037(9) 0.0123(10)
C48 0.0412(13) 0.0350(13) 0.0348(13) 0.0161(11) 0.0102(10) 0.0197(11)
C49 0.0505(15) 0.0441(15) 0.0377(14) 0.0125(12) 0.0058(12) 0.0291(13)
C50 0.0395(14) 0.0652(19) 0.0410(15) 0.0102(13) 0.0101(12) 0.0324(14)
C51 0.0293(13) 0.071(2) 0.0433(15) 0.0195(14) 0.0147(11) 0.0127(13)
C52 0.0332(12) 0.0421(14) 0.0359(13) 0.0151(11) 0.0072(10) 0.0100(11)
C53 0.0293(11) 0.0210(10) 0.0261(11) 0.0090(9) 0.0038(9) 0.0110(9)
C54 0.0338(12) 0.0302(12) 0.0282(12) 0.0103(10) 0.0064(10) 0.0125(10)
C55 0.0410(13) 0.0346(13) 0.0249(12) 0.0073(10) 0.0005(10) 0.0145(11)
C56 0.0332(12) 0.0363(13) 0.0353(13) 0.0092(11) -0.0015(10) 0.0097(10)
C57 0.0285(11) 0.0376(13) 0.0391(13) 0.0164(11) 0.0067(10) 0.0088(10)
C58 0.0309(11) 0.0284(11) 0.0299(12) 0.0135(10) 0.0063(9) 0.0111(9)
C59 0.0294(11) 0.0222(10) 0.0258(11) 0.0086(9) 0.0036(9) 0.0076(9)
C60 0.0355(12) 0.0283(12) 0.0346(13) 0.0135(10) 0.0015(10) 0.0121(10)
C61 0.0488(14) 0.0226(12) 0.0425(14) 0.0115(11) 0.0006(12) 0.0071(11)
C62 0.0449(14) 0.0281(13) 0.0443(15) 0.0090(11) -0.0104(12) 0.0000(11)
C63 0.0460(14) 0.0335(14) 0.0460(15) 0.0125(12) -0.0134(12) 0.0072(12)
C64 0.0388(13) 0.0262(12) 0.0367(13) 0.0123(10) -0.0033(10) 0.0086(10)
C65 0.0323(11) 0.0223(11) 0.0391(13) 0.0152(10) 0.0102(10) 0.0124(9)
C66 0.0408(13) 0.0392(14) 0.0403(14) 0.0176(11) 0.0122(11) 0.0146(11)
C67 0.0594(18) 0.0554(17) 0.0497(17) 0.0242(14) 0.0297(14) 0.0258(15)
C68 0.0437(15) 0.0514(17) 0.080(2) 0.0348(16) 0.0334(15) 0.0240(14)
C69 0.0311(13) 0.0368(14) 0.076(2) 0.0233(14) 0.0161(13) 0.0137(11)
C70 0.0321(12) 0.0274(12) 0.0487(15) 0.0135(11) 0.0076(11) 0.0118(10)
O1 0.0458(10) 0.0417(10) 0.0528(11) 0.0251(9) 0.0124(8) 0.0261(8)
O2 0.0831(15) 0.0854(15) 0.0589(13) 0.0359(12) 0.0404(12) 0.0631(13)
O3 0.1155(18) 0.0325(10) 0.0305(10) 0.0037(9) 0.0092(11) 0.0095(11)
O4 0.0596(11) 0.0305(9) 0.0374(9) 0.0186(8) 0.0099(8) 0.0146(8)
O5 0.0271(9) 0.0393(10) 0.0617(12) 0.0242(9) 0.0079(8) 0.0070(8)
O6 0.0971(16) 0.0369(10) 0.0357(10) 0.0114(8) 0.0213(10) 0.0288(11)
O7 0.0389(10) 0.0485(11) 0.0559(12) 0.0207(9) -0.0116(9) -0.0001(9)
O8 0.0581(11) 0.0332(9) 0.0403(10) 0.0228(8) 0.0180(8) 0.0185(8)

loop_
_atom_type_symbol
_atom_type_description
_atom_type_scat_dispersion_real
_atom_type_scat_dispersion_imag
_atom_type_scat_source
C C 0.0033 0.0016 'International Tables Vol C Tables 4.2.6.8 and 6.1.1.4'
H H 0.0000 0.0000 'International Tables Vol C Tables 4.2.6.8 and 6.1.1.4'
O O 0.0106 0.0060 'International Tables Vol C Tables 4.2.6.8 and 6.1.1.4'
P P 0.1023 0.0942 'International Tables Vol C Tables 4.2.6.8 and 6.1.1.4'
S S 0.1246 0.1234 'International Tables Vol C Tables 4.2.6.8 and 6.1.1.4'
Fe Fe 0.3463 0.8444 'International Tables Vol C Tables 4.2.6.8 and 6.1.1.4'

loop_
_geom_angle_atom_site_label_1
_geom_angle_atom_site_label_2
_geom_angle_atom_site_label_3
_geom_angle
_geom_angle_site_symmetry_1
_geom_angle_site_symmetry_3
_geom_angle_publ_flag
C1 Fe1 P1 95.04(7) . . ?
C1 Fe1 P2 88.75(7) . . ?
P1 Fe1 P2 86.53(2) . . ?
C1 Fe1 S3 92.68(7) . . ?
P1 Fe1 S3 100.56(2) . . ?
P2 Fe1 S3 172.61(2) . . ?
C1 Fe1 S1 154.35(7) . . ?
P1 Fe1 S1 110.48(2) . . ?
P2 Fe1 S1 95.06(2) . . ?
S3 Fe1 S1 80.56(2) . . ?
C1 Fe1 Fe2 99.94(7) . . ?
P1 Fe1 Fe2 152.75(2) . . ?
P2 Fe1 Fe2 116.25(2) . . ?
S3 Fe1 Fe2 56.355(16) . . ?
S1 Fe1 Fe2 55.760(17) . . ?
C2 Fe2 C3 90.13(12) . . ?
C2 Fe2 C4 103.82(11) . . ?
C3 Fe2 C4 102.31(10) . . ?
C2 Fe2 S1 153.19(8) . . ?
C3 Fe2 S1 88.58(9) . . ?
C4 Fe2 S1 102.62(7) . . ?
C2 Fe2 S3 92.77(8) . . ?
C3 Fe2 S3 159.24(8) . . ?
C4 Fe2 S3 96.95(7) . . ?
S1 Fe2 S3 79.64(2) . . ?
C2 Fe2 Fe1 98.94(7) . . ?
C3 Fe2 Fe1 104.44(8) . . ?
C4 Fe2 Fe1 144.57(7) . . ?
S1 Fe2 Fe1 55.695(16) . . ?
S3 Fe2 Fe1 54.801(16) . . ?
C5 Fe3 P3 87.39(7) . . ?
C5 Fe3 P4 88.36(7) . . ?
P3 Fe3 P4 87.95(2) . . ?
C5 Fe3 S4 94.60(7) . . ?
P3 Fe3 S4 105.68(2) . . ?
P4 Fe3 S4 166.15(2) . . ?
C5 Fe3 S2 159.45(7) . . ?
P3 Fe3 S2 113.16(2) . . ?
P4 Fe3 S2 91.93(2) . . ?
S4 Fe3 S2 80.57(2) . . ?
C5 Fe3 Fe4 104.85(7) . . ?
P3 Fe3 Fe4 158.29(2) . . ?
P4 Fe3 Fe4 109.892(19) . . ?
S4 Fe3 Fe4 56.271(16) . . ?
S2 Fe3 Fe4 55.896(16) . . ?
C7 Fe4 C6 89.38(11) . . ?
C7 Fe4 C8 104.48(10) . . ?
C6 Fe4 C8 102.68(10) . . ?
C7 Fe4 S2 150.62(7) . . ?
C6 Fe4 S2 88.60(8) . . ?
C8 Fe4 S2 104.55(7) . . ?
C7 Fe4 S4 92.99(8) . . ?
C6 Fe4 S4 160.88(7) . . ?
C8 Fe4 S4 95.09(7) . . ?
S2 Fe4 S4 80.07(2) . . ?
C7 Fe4 Fe3 96.62(7) . . ?
C6 Fe4 Fe3 105.56(7) . . ?
C8 Fe4 Fe3 144.70(7) . . ?
S2 Fe4 Fe3 55.969(16) . . ?
S4 Fe4 Fe3 55.322(15) . . ?
C9 S1 Fe1 116.55(7) . . ?
C9 S1 Fe2 109.13(8) . . ?
Fe1 S1 Fe2 68.545(18) . . ?
C13 S2 Fe4 109.86(7) . . ?
C13 S2 Fe3 118.37(7) . . ?
Fe4 S2 Fe3 68.135(18) . . ?
C14 S3 Fe1 114.45(7) . . ?
C14 S3 Fe2 114.93(8) . . ?
Fe1 S3 Fe2 68.844(18) . . ?
C18 S4 Fe3 115.55(7) . . ?
C18 S4 Fe4 113.04(8) . . ?
Fe3 S4 Fe4 68.407(18) . . ?
C27 P1 C21 103.39(10) . . ?
C27 P1 C19 107.92(11) . . ?
C21 P1 C19 100.53(11) . . ?
C27 P1 Fe1 111.88(7) . . ?
C21 P1 Fe1 122.02(8) . . ?
C19 P1 Fe1 109.89(7) . . ?
C39 P2 C33 101.29(10) . . ?
C39 P2 C20 106.85(11) . . ?
C33 P2 C20 100.75(10) . . ?
C39 P2 Fe1 117.63(7) . . ?
C33 P2 Fe1 122.38(8) . . ?
C20 P2 Fe1 105.94(8) . . ?
C47 P3 C53 100.28(10) . . ?
C47 P3 C45 106.28(10) . . ?
C53 P3 C45 101.74(9) . . ?
C47 P3 Fe3 116.10(7) . . ?
C53 P3 Fe3 125.16(7) . . ?
C45 P3 Fe3 105.26(7) . . ?
C65 P4 C59 101.56(10) . . ?
C65 P4 C46 102.72(10) . . ?
C59 P4 C46 104.27(10) . . ?
C65 P4 Fe3 120.98(7) . . ?
C59 P4 Fe3 118.31(7) . . ?
C46 P4 Fe3 106.88(7) . . ?
O1 C1 Fe1 177.65(19) . . ?
O2 C2 Fe2 179.0(2) . . ?
O3 C3 Fe2 178.9(3) . . ?
O4 C4 Fe2 178.6(2) . . ?
O5 C5 Fe3 177.41(19) . . ?
O6 C6 Fe4 177.6(2) . . ?
O7 C7 Fe4 178.3(2) . . ?
O8 C8 Fe4 175.9(2) . . ?
C10 C9 S1 110.23(15) . . ?
C9 C10 C11 112.51(19) . . ?
C10 C11 C12 115.06(18) . . ?
C13 C12 C11 113.17(19) . . ?
C12 C13 S2 109.79(15) . . ?
C15 C14 S3 110.57(14) . . ?
C14 C15 C16 114.66(19) . . ?
C17 C16 C15 112.67(19) . . ?
C16 C17 C18 114.37(19) . . ?
C17 C18 S4 111.70(15) . . ?
C20 C19 P1 111.88(15) . . ?
C19 C20 P2 112.95(15) . . ?
C22 C21 C26 118.4(2) . . ?
C22 C21 P1 119.61(17) . . ?
C26 C21 P1 121.80(19) . . ?
C21 C22 C23 121.1(2) . . ?
C24 C23 C22 120.1(3) . . ?
C23 C24 C25 120.1(3) . . ?
C24 C25 C26 120.6(3) . . ?
C21 C26 C25 119.7(3) . . ?
C32 C27 C28 118.3(2) . . ?
C32 C27 P1 123.04(18) . . ?
C28 C27 P1 118.12(17) . . ?
C29 C28 C27 120.4(2) . . ?
C30 C29 C28 120.5(3) . . ?
C29 C30 C31 120.1(2) . . ?
C30 C31 C32 119.8(3) . . ?
C27 C32 C31 120.8(2) . . ?
C38 C33 C34 119.2(2) . . ?
C38 C33 P2 121.35(17) . . ?
C34 C33 P2 119.47(18) . . ?
C35 C34 C33 120.1(2) . . ?
C36 C35 C34 120.2(2) . . ?
C37 C36 C35 120.2(2) . . ?
C36 C37 C38 119.9(2) . . ?
C33 C38 C37 120.4(2) . . ?
C40 C39 C44 118.6(2) . . ?
C40 C39 P2 123.08(18) . . ?
C44 C39 P2 117.94(17) . . ?
C39 C40 C41 120.4(3) . . ?
C42 C41 C40 120.4(3) . . ?
C41 C42 C43 120.1(3) . . ?
C44 C43 C42 119.6(3) . . ?
C43 C44 C39 121.0(2) . . ?
C46 C45 P3 106.72(14) . . ?
C45 C46 P4 110.25(13) . . ?
C52 C47 C48 118.8(2) . . ?
C52 C47 P3 124.12(17) . . ?
C48 C47 P3 117.05(17) . . ?
C49 C48 C47 120.5(2) . . ?
C50 C49 C48 120.2(2) . . ?
C49 C50 C51 120.3(2) . . ?
C50 C51 C52 120.0(2) . . ?
C51 C52 C47 120.1(2) . . ?
C54 C53 C58 118.74(19) . . ?
C54 C53 P3 120.04(16) . . ?
C58 C53 P3 121.22(16) . . ?
C55 C54 C53 120.7(2) . . ?
C56 C55 C54 120.0(2) . . ?
C55 C56 C57 120.2(2) . . ?
C56 C57 C58 120.0(2) . . ?
C57 C58 C53 120.3(2) . . ?
C64 C59 C60 118.32(19) . . ?
C64 C59 P4 121.64(16) . . ?
C60 C59 P4 120.00(16) . . ?
C61 C60 C59 121.0(2) . . ?
C60 C61 C62 119.8(2) . . ?
C63 C62 C61 120.1(2) . . ?
C62 C63 C64 120.0(2) . . ?
C63 C64 C59 120.7(2) . . ?
C66 C65 C70 118.2(2) . . ?
C66 C65 P4 122.04(17) . . ?
C70 C65 P4 119.58(17) . . ?
C65 C66 C67 120.7(2) . . ?
C68 C67 C66 120.1(3) . . ?
C69 C68 C67 119.6(2) . . ?
C70 C69 C68 120.4(3) . . ?
C69 C70 C65 121.0(2) . . ?

loop_
_geom_bond_atom_site_label_1
_geom_bond_atom_site_label_2
_geom_bond_distance
_geom_bond_site_symmetry_2
_geom_bond_publ_flag
Fe1 C1 1.741(2) . ?
Fe1 P1 2.1875(6) . ?
Fe1 P2 2.2036(6) . ?
Fe1 S3 2.2374(6) . ?
Fe1 S1 2.2663(6) . ?
Fe1 Fe2 2.5535(4) . ?
Fe2 C2 1.773(3) . ?
Fe2 C3 1.777(3) . ?
Fe2 C4 1.812(2) . ?
Fe2 S1 2.2681(6) . ?
Fe2 S3 2.2794(6) . ?
Fe3 C5 1.737(2) . ?
Fe3 P3 2.1836(6) . ?
Fe3 P4 2.2216(6) . ?
Fe3 S4 2.2501(6) . ?
Fe3 S2 2.2718(6) . ?
Fe3 Fe4 2.5441(4) . ?
Fe4 C7 1.763(3) . ?
Fe4 C6 1.785(3) . ?
Fe4 C8 1.808(2) . ?
Fe4 S2 2.2698(6) . ?
Fe4 S4 2.2755(6) . ?
S1 C9 1.839(2) . ?
S2 C13 1.836(2) . ?
S3 C14 1.831(2) . ?
S4 C18 1.835(2) . ?
P1 C27 1.824(2) . ?
P1 C21 1.839(2) . ?
P1 C19 1.863(2) . ?
P2 C39 1.822(2) . ?
P2 C33 1.841(2) . ?
P2 C20 1.848(2) . ?
P3 C47 1.825(2) . ?
P3 C53 1.842(2) . ?
P3 C45 1.841(2) . ?
P4 C65 1.830(2) . ?
P4 C59 1.835(2) . ?
P4 C46 1.858(2) . ?
C1 O1 1.159(3) . ?
C2 O2 1.149(3) . ?
C3 O3 1.145(3) . ?
C4 O4 1.139(3) . ?
C5 O5 1.160(3) . ?
C6 O6 1.143(3) . ?
C7 O7 1.153(3) . ?
C8 O8 1.142(2) . ?
C9 C10 1.517(3) . ?
C10 C11 1.528(3) . ?
C11 C12 1.529(3) . ?
C12 C13 1.519(3) . ?
C14 C15 1.522(3) . ?
C15 C16 1.526(3) . ?
C16 C17 1.520(3) . ?
C17 C18 1.538(3) . ?
C19 C20 1.526(3) . ?
C21 C22 1.386(3) . ?
C21 C26 1.398(3) . ?
C22 C23 1.391(3) . ?
C23 C24 1.369(4) . ?
C24 C25 1.372(4) . ?
C25 C26 1.403(4) . ?
C27 C32 1.387(3) . ?
C27 C28 1.405(3) . ?
C28 C29 1.382(3) . ?
C29 C30 1.376(4) . ?
C30 C31 1.379(4) . ?
C31 C32 1.396(4) . ?
C33 C38 1.376(3) . ?
C33 C34 1.399(3) . ?
C34 C35 1.391(3) . ?
C35 C36 1.378(4) . ?
C36 C37 1.373(4) . ?
C37 C38 1.406(3) . ?
C39 C40 1.386(3) . ?
C39 C44 1.394(3) . ?
C40 C41 1.390(4) . ?
C41 C42 1.372(4) . ?
C42 C43 1.386(4) . ?
C43 C44 1.384(3) . ?
C45 C46 1.538(3) . ?
C47 C52 1.389(3) . ?
C47 C48 1.394(3) . ?
C48 C49 1.383(3) . ?
C49 C50 1.365(4) . ?
C50 C51 1.385(4) . ?
C51 C52 1.388(3) . ?
C53 C54 1.390(3) . ?
C53 C58 1.391(3) . ?
C54 C55 1.387(3) . ?
C55 C56 1.373(3) . ?
C56 C57 1.381(3) . ?
C57 C58 1.388(3) . ?
C59 C64 1.388(3) . ?
C59 C60 1.393(3) . ?
C60 C61 1.378(3) . ?
C61 C62 1.380(3) . ?
C62 C63 1.377(3) . ?
C63 C64 1.384(3) . ?
C65 C66 1.389(3) . ?
C65 C70 1.389(3) . ?
C66 C67 1.388(3) . ?
C67 C68 1.380(4) . ?
C68 C69 1.375(4) . ?
C69 C70 1.376(3) . ?
